data_1526152
loop_
_publ_author_name
'Gout, D.'
'Jobic, S.'
'Evain, M.'
'Brec, R.'

_publ_section_title
;
 New antimony lanthanide disulfide dibromides Ln Sb S2 Br2 (Ln = La, Ce):
 crystal and electronic structures and optical properties
;
_journal_name_full 'Journal of Solid State Chemistry'
_journal_page_first 218
_journal_page_last 226
_journal_volume 158
_journal_year 2001
_chemical_formula_sum 'Br2 La S2 Sb'
_chemical_name_systematic 'La Sb S2 Br2'
_space_group_IT_number 14
_symmetry_space_group_name_Hall '-P 2ybc'
_symmetry_space_group_name_H-M 'P 1 21/c 1'
_cell_angle_alpha 90
_cell_angle_beta 104.09
_cell_angle_gamma 90
_cell_formula_units_Z 8
_cell_length_a 8.785
_cell_length_b 9.236
_cell_length_c 17.372
_cell_volume 1367.127
_citation_journal_id_ASTM JSSCBI
_cod_data_source_file Gout_JSSCBI_2001_1546.cif
_cod_data_source_block Br2La1S2Sb1
_cod_original_formula_sum 'Br2 La1 S2 Sb1'
_cod_database_code 1526152

loop_
_symmetry_equiv_pos_as_xyz
x,y,z
-x,y+1/2,-z+1/2
-x,-y,-z
x,-y-1/2,z-1/2

loop_
_atom_site_label
_atom_site_type_symbol
_atom_site_fract_x
_atom_site_fract_y
_atom_site_fract_z
_atom_site_occupancy
_atom_site_U_iso_or_equiv
Br2 Br-1 0.0776 0.8724 0.6321 1 0.0
Br1 Br-1 0.5549 0.8753 0.6274 1 0.0
Sb2 Sb+3 0.7304 0.0446 0.9536 1 0.0
La2 La+3 0.8776 0.8699 0.75546 1 0.0
Br3 Br-1 0.1579 0.6756 0.8348 1 0.0
Sb1 Sb+3 0.2731 0.1602 0.55396 1 0.0
S3 S-2 0.6632 0.0655 0.8117 1 0.0
Br4 Br-1 0.8385 0.5607 0.6593 1 0.0
La1 La+3 0.3861 0.8649 0.76335 1 0.0
S4 S-2 0.527 0.8507 0.9481 1 0.0
S1 S-2 0.0734 0.3516 0.552 1 0.0
S2 S-2 0.3394 0.166 0.696 1 0.0
